data_4002998
loop_
_publ_author_name
'Elbert, Sven M.'
'Zhang, Wen-Shan'
'Vaynzof, Yana'
'Oberhof, Nils'
'Bernhardt, Moritz'
'Pernpointner, Markus'
'Rominger, Frank'
'Schr\"oder, Rasmus R.'
'Mastalerz, Michael'

_publ_section_title
;
 Metal-Assisted Salphen Organic Frameworks (MaSOFs) with Trinuclear Metal
 Units for Synergic Gas Sorption
;
_journal_issue 16
_journal_name_full 'Chemistry of Materials'
_journal_page_first 6210
_journal_paper_doi 10.1021/acs.chemmater.9b02165
_journal_volume 31
_journal_year 2019
_chemical_formula_sum 'C64 H34 N6 Ni3 O6 S0.67'
_chemical_formula_weight 1180.47
_chemical_name_common Ni-MaSOF
_space_group_crystal_system trigonal
_space_group_IT_number 148
_space_group_name_Hall '-R 3'
_space_group_name_H-M_alt 'R -3 :H'
_symmetry_space_group_name_Hall '-R 3'
_symmetry_space_group_name_H-M 'R -3 :H'
_atom_sites_solution_hydrogens geom
_audit_creation_method SHELXL-2014
_cell_angle_alpha 90
_cell_angle_beta 90
_cell_angle_gamma 120
_cell_formula_units_Z 6
_cell_length_a 19.4841(15)
_cell_length_b 19.4841(15)
_cell_length_c 29.403(2)
_cell_measurement_reflns_used 8625
_cell_measurement_temperature 200(2)
_cell_measurement_theta_max 26.51
_cell_measurement_theta_min 2.51
_cell_volume 9666.8(12)
_computing_cell_refinement 'Bruker SAINT'
_computing_data_collection 'Bruker APEX2'
_computing_data_reduction 'Bruker SAINT'
_computing_molecular_graphics 'Bruker SHELXTL'
_computing_publication_material 'Bruker SHELXTL'
_computing_structure_refinement 'SHELXL-2014 (Sheldrick, 2014)'
_computing_structure_solution 'SHELXS-97 (Sheldrick 2008)'
_diffrn_ambient_temperature 200(2)
_diffrn_measured_fraction_theta_full 1.000
_diffrn_measured_fraction_theta_max 0.995
_diffrn_measurement_device_type 'Bruker APEX-II Quazar'
_diffrn_measurement_method '\f and \w scans'
_diffrn_radiation_type MoK\a
_diffrn_radiation_wavelength 0.71073
_diffrn_reflns_av_R_equivalents 0.0772
_diffrn_reflns_av_unetI/netI 0.0415
_diffrn_reflns_Laue_measured_fraction_full 1.000
_diffrn_reflns_Laue_measured_fraction_max 0.995
_diffrn_reflns_limit_h_max 26
_diffrn_reflns_limit_h_min -26
_diffrn_reflns_limit_k_max 26
_diffrn_reflns_limit_k_min -26
_diffrn_reflns_limit_l_max 39
_diffrn_reflns_limit_l_min -39
_diffrn_reflns_number 52381
_diffrn_reflns_point_group_measured_fraction_full 1.000
_diffrn_reflns_point_group_measured_fraction_max 0.995
_diffrn_reflns_theta_full 25.242
_diffrn_reflns_theta_max 28.813
_diffrn_reflns_theta_min 1.391
_diffrn_source 'ImuS microsource'
_exptl_absorpt_coefficient_mu 0.939
_exptl_absorpt_correction_T_max 0.9485
_exptl_absorpt_correction_T_min 0.8705
_exptl_absorpt_correction_type multi-scan
_exptl_absorpt_process_details
;
Sheldrick, G. M. (2008). <i>SADABS</i>. University of G\"ottingen, Germany.
;
_exptl_crystal_colour red
_exptl_crystal_density_diffrn 1.217
_exptl_crystal_description polyhedron
_exptl_crystal_F_000 3616
_exptl_crystal_size_max 0.150
_exptl_crystal_size_mid 0.150
_exptl_crystal_size_min 0.130
_refine_diff_density_max 0.508
_refine_diff_density_min -0.483
_refine_diff_density_rms 0.071
_refine_ls_extinction_method none
_refine_ls_goodness_of_fit_ref 1.031
_refine_ls_hydrogen_treatment constr
_refine_ls_matrix_type full
_refine_ls_number_parameters 240
_refine_ls_number_reflns 5600
_refine_ls_number_restraints 0
_refine_ls_restrained_S_all 1.031
_refine_ls_R_factor_all 0.0660
_refine_ls_R_factor_gt 0.0448
_refine_ls_shift/su_max 0.001
_refine_ls_shift/su_mean 0.000
_refine_ls_structure_factor_coef Fsqd
_refine_ls_weighting_details 'w=1/[\s^2^(Fo^2^)+(0.0509P)^2^+23.7240P] where P=(Fo^2^+2Fc^2^)/3'
_refine_ls_weighting_scheme calc
_refine_ls_wR_factor_gt 0.1080
_refine_ls_wR_factor_ref 0.1173
_reflns_Friedel_coverage 0.000
_reflns_number_gt 4137
_reflns_number_total 5600
_reflns_threshold_expression 'I > 2\s(I)'
_cod_data_source_file cm9b02165_si_002.cif
_cod_data_source_block sve12_sq
_cod_original_cell_volume 9666.8(17)
_cod_database_code 4002998
_shelx_space_group_comment
; 
The symmetry employed for this shelxl refinement is uniquely defined 
by the following loop, which should always be used as a source of 
symmetry information in preference to the above space-group names. 
They are only intended as comments. 
;
_shelx_estimated_absorpt_t_min 0.872
_shelx_estimated_absorpt_t_max 0.888
_shelxl_version_number 2014-1

loop_
_space_group_symop_operation_xyz
'x, y, z'
'-y, x-y, z'
'-x+y, -x, z'
'x+2/3, y+1/3, z+1/3'
'-y+2/3, x-y+1/3, z+1/3'
'-x+y+2/3, -x+1/3, z+1/3'
'x+1/3, y+2/3, z+2/3'
'-y+1/3, x-y+2/3, z+2/3'
'-x+y+1/3, -x+2/3, z+2/3'
'-x, -y, -z'
'y, -x+y, -z'
'x-y, x, -z'
'-x+2/3, -y+1/3, -z+1/3'
'y+2/3, -x+y+1/3, -z+1/3'
'x-y+2/3, x+1/3, -z+1/3'
'-x+1/3, -y+2/3, -z+2/3'
'y+1/3, -x+y+2/3, -z+2/3'
'x-y+1/3, x+2/3, -z+2/3'

loop_
_atom_site_label
_atom_site_type_symbol
_atom_site_fract_x
_atom_site_fract_y
_atom_site_fract_z
_atom_site_U_iso_or_equiv
_atom_site_adp_type
_atom_site_occupancy
_atom_site_site_symmetry_order
_atom_site_calc_flag
_atom_site_refinement_flags_posn
_atom_site_refinement_flags_adp
_atom_site_refinement_flags_occupancy
Ni1 Ni 0.55269(2) 0.71477(2) 0.42231(2) 0.02333(10) Uani 1 1 d . . .
O3 O 0.47636(10) 0.70017(11) 0.38094(5) 0.0262(4) Uani 1 1 d . . .
O4 O 0.47536(10) 0.69832(11) 0.46358(5) 0.0275(4) Uani 1 1 d . . .
C5 C 0.54738(19) 0.71533(19) 0.58104(9) 0.0415(7) Uani 1 1 d . . .
H5 H 0.5938 0.7263 0.5974 0.050 Uiso 1 1 calc R U .
N6 N 0.62813(12) 0.72932(12) 0.37895(7) 0.0255(4) Uani 1 1 d . . .
C7 C 0.3333 0.6667 0.51270(14) 0.0281(9) Uani 1 3 d S T P
H7 H 0.3333 0.6667 0.4787 0.034 Uiso 1 3 calc R U P
N8 N 0.62720(12) 0.72754(12) 0.46594(7) 0.0264(4) Uani 1 1 d . . .
C9 C 0.3333 0.6667 0.33197(12) 0.0177(7) Uani 1 3 d S T P
H9 H 0.3333 0.6667 0.3660 0.021 Uiso 1 3 calc R U P
C10 C 0.54965(15) 0.72063(15) 0.26374(8) 0.0258(5) Uani 1 1 d . . .
H10 H 0.5966 0.7329 0.2475 0.031 Uiso 1 1 calc R U .
C11 C 0.3333 0.6667 0.24435(13) 0.0213(8) Uani 1 3 d S T P
H11 H 0.3333 0.6667 0.2103 0.026 Uiso 1 3 calc R U P
C12 C 0.55008(14) 0.71800(14) 0.31215(8) 0.0225(5) Uani 1 1 d . . .
C13 C 0.54898(17) 0.71443(16) 0.53252(9) 0.0321(6) Uani 1 1 d . . .
C14 C 0.47940(16) 0.69925(15) 0.50800(8) 0.0277(5) Uani 1 1 d . . .
C15 C 0.48069(14) 0.70197(13) 0.33670(7) 0.0207(5) Uani 1 1 d . . .
C16 C 0.69854(15) 0.73860(15) 0.44636(9) 0.0283(5) Uani 1 1 d . . .
C17 C 0.41410(14) 0.68792(13) 0.26441(7) 0.0208(5) Uani 1 1 d . . .
C18 C 0.41286(13) 0.68651(14) 0.31144(7) 0.0199(5) Uani 1 1 d . . .
C19 C 0.61980(15) 0.73022(15) 0.33476(8) 0.0268(5) Uani 1 1 d . . .
H19 H 0.6638 0.7398 0.3164 0.032 Uiso 1 1 calc R U .
C20 C 0.48299(15) 0.70585(14) 0.24005(8) 0.0247(5) Uani 1 1 d . . .
H20 H 0.4835 0.7077 0.2078 0.030 Uiso 1 1 calc R U .
C22 C 0.41310(18) 0.68518(17) 0.58015(8) 0.0341(6) Uani 1 1 d . . .
C23 C 0.41230(16) 0.68473(16) 0.53310(8) 0.0285(5) Uani 1 1 d . . .
C24 C 0.61789(16) 0.72652(16) 0.51025(9) 0.0321(6) Uani 1 1 d . . .
H24 H 0.6613 0.7346 0.5287 0.038 Uiso 1 1 calc R U .
C25 C 0.48126(19) 0.7010(2) 0.60466(9) 0.0425(7) Uani 1 1 d . . .
H25 H 0.4813 0.7016 0.6370 0.051 Uiso 1 1 calc R U .
C26 C 0.83026(17) 0.75810(19) 0.44624(11) 0.0428(7) Uani 1 1 d . . .
H26 H 0.8755 0.7649 0.4623 0.051 Uiso 1 1 calc R U .
C27 C 0.76490(17) 0.74767(17) 0.46981(10) 0.0369(6) Uani 1 1 d . . .
H27 H 0.7648 0.7466 0.5021 0.044 Uiso 1 1 calc R U .
C28 C 0.69934(15) 0.73952(15) 0.39867(9) 0.0288(5) Uani 1 1 d . . .
C29 C 0.83065(17) 0.7587(2) 0.39939(12) 0.0443(7) Uani 1 1 d . . .
H29 H 0.8762 0.7660 0.3835 0.053 Uiso 1 1 calc R U .
C30 C 0.3333 0.6667 0.60022(14) 0.0382(12) Uani 1 3 d S T P
H30 H 0.3333 0.6667 0.6342 0.046 Uiso 1 3 calc R U P
C31 C 0.76527(17) 0.74889(19) 0.37524(11) 0.0408(7) Uani 1 1 d . . .
H31 H 0.7656 0.7486 0.3429 0.049 Uiso 1 1 calc R U .

loop_
_atom_site_aniso_label
_atom_site_aniso_U_11
_atom_site_aniso_U_22
_atom_site_aniso_U_33
_atom_site_aniso_U_23
_atom_site_aniso_U_13
_atom_site_aniso_U_12
Ni1 0.02320(17) 0.02777(18) 0.01817(15) 0.00093(12) -0.00303(12) 0.01211(14)
O3 0.0249(9) 0.0401(10) 0.0143(8) 0.0009(7) -0.0009(6) 0.0167(8)
O4 0.0294(9) 0.0398(10) 0.0132(8) -0.0004(7) -0.0034(7) 0.0173(8)
C5 0.0509(18) 0.0532(19) 0.0220(13) -0.0042(13) -0.0147(13) 0.0273(16)
N6 0.0223(10) 0.0283(11) 0.0253(11) 0.0030(8) -0.0024(8) 0.0123(9)
C7 0.0353(15) 0.0353(15) 0.0136(18) 0.000 0.000 0.0176(7)
N8 0.0233(10) 0.0266(11) 0.0266(11) 0.0019(8) -0.0053(8) 0.0105(9)
C9 0.0212(12) 0.0212(12) 0.0107(16) 0.000 0.000 0.0106(6)
C10 0.0250(12) 0.0306(13) 0.0212(11) 0.0004(10) 0.0055(10) 0.0135(11)
C11 0.0252(13) 0.0252(13) 0.0135(17) 0.000 0.000 0.0126(6)
C12 0.0239(12) 0.0238(12) 0.0194(11) -0.0008(9) -0.0009(9) 0.0117(10)
C13 0.0386(15) 0.0363(15) 0.0204(12) 0.0001(11) -0.0072(11) 0.0181(13)
C14 0.0355(14) 0.0284(13) 0.0184(11) -0.0018(9) -0.0057(10) 0.0155(11)
C15 0.0241(12) 0.0203(11) 0.0178(11) 0.0017(8) 0.0013(9) 0.0112(10)
C16 0.0245(13) 0.0238(12) 0.0341(14) 0.0025(10) -0.0064(10) 0.0102(10)
C17 0.0253(12) 0.0189(11) 0.0172(11) 0.0006(8) 0.0015(9) 0.0103(10)
C18 0.0215(11) 0.0225(11) 0.0167(10) -0.0003(9) 0.0005(8) 0.0117(10)
C19 0.0226(12) 0.0294(13) 0.0267(13) 0.0020(10) 0.0034(10) 0.0117(11)
C20 0.0306(13) 0.0276(13) 0.0153(10) 0.0021(9) 0.0043(9) 0.0139(11)
C22 0.0447(16) 0.0429(16) 0.0160(12) -0.0015(11) -0.0021(11) 0.0228(14)
C23 0.0347(14) 0.0353(14) 0.0159(11) -0.0003(10) -0.0043(10) 0.0179(12)
C24 0.0341(14) 0.0316(14) 0.0291(14) -0.0007(11) -0.0117(11) 0.0153(12)
C25 0.0535(19) 0.061(2) 0.0160(12) -0.0007(12) -0.0066(12) 0.0304(17)
C26 0.0298(15) 0.0460(18) 0.0536(19) 0.0009(14) -0.0138(13) 0.0197(14)
C27 0.0311(15) 0.0383(16) 0.0374(15) 0.0042(12) -0.0114(12) 0.0145(13)
C28 0.0229(12) 0.0290(13) 0.0344(14) 0.0037(11) -0.0036(10) 0.0130(11)
C29 0.0266(14) 0.0530(19) 0.0535(19) 0.0054(15) 0.0012(13) 0.0200(14)
C30 0.0518(19) 0.0518(19) 0.0110(19) 0.000 0.000 0.0259(10)
C31 0.0328(15) 0.0510(19) 0.0409(16) 0.0083(14) 0.0021(13) 0.0226(14)

loop_
_atom_type_symbol
_atom_type_description
_atom_type_scat_dispersion_real
_atom_type_scat_dispersion_imag
_atom_type_scat_source
C C 0.0033 0.0016 'International Tables Vol C Tables 4.2.6.8 and 6.1.1.4'
H H 0.0000 0.0000 'International Tables Vol C Tables 4.2.6.8 and 6.1.1.4'
N N 0.0061 0.0033 'International Tables Vol C Tables 4.2.6.8 and 6.1.1.4'
O O 0.0106 0.0060 'International Tables Vol C Tables 4.2.6.8 and 6.1.1.4'
Ni Ni 0.3393 1.1124 'International Tables Vol C Tables 4.2.6.8 and 6.1.1.4'
S S 0.1246 0.1234 'International Tables Vol C Tables 4.2.6.8 and 6.1.1.4'

loop_
_geom_angle_atom_site_label_1
_geom_angle_atom_site_label_2
_geom_angle_atom_site_label_3
_geom_angle
_geom_angle_site_symmetry_1
_geom_angle_site_symmetry_3
O3 Ni1 O4 83.10(7) . .
O3 Ni1 N6 94.99(8) . .
O4 Ni1 N6 177.90(8) . .
O3 Ni1 N8 177.83(9) . .
O4 Ni1 N8 94.89(8) . .
N6 Ni1 N8 87.01(9) . .
C15 O3 Ni1 128.52(15) . .
C14 O4 Ni1 128.30(17) . .
C25 C5 C13 122.0(3) . .
C25 C5 H5 119.0 . .
C13 C5 H5 119.0 . .
C19 N6 C28 121.4(2) . .
C19 N6 Ni1 126.07(17) . .
C28 N6 Ni1 112.56(16) . .
C23 C7 C23 105.45(19) 2_665 3_565
C23 C7 C23 105.44(19) 2_665 .
C23 C7 C23 105.45(19) 3_565 .
C23 C7 H7 113.2 2_665 .
C23 C7 H7 113.2 3_565 .
C23 C7 H7 113.2 . .
C24 N8 C16 121.5(2) . .
C24 N8 Ni1 126.13(19) . .
C16 N8 Ni1 112.39(16) . .
C18 C9 C18 105.31(17) . 2_665
C18 C9 C18 105.31(17) . 3_565
C18 C9 C18 105.31(17) 2_665 3_565
C18 C9 H9 113.4 . .
C18 C9 H9 113.4 2_665 .
C18 C9 H9 113.4 3_565 .
C20 C10 C12 121.5(2) . .
C20 C10 H10 119.3 . .
C12 C10 H10 119.3 . .
C17 C11 C17 106.10(17) . 2_665
C17 C11 C17 106.10(17) . 3_565
C17 C11 C17 106.10(17) 2_665 3_565
C17 C11 H11 112.7 . .
C17 C11 H11 112.7 2_665 .
C17 C11 H11 112.7 3_565 .
C19 C12 C15 121.5(2) . .
C19 C12 C10 118.9(2) . .
C15 C12 C10 119.5(2) . .
C24 C13 C5 119.3(3) . .
C24 C13 C14 121.9(2) . .
C5 C13 C14 118.8(3) . .
O4 C14 C23 118.6(2) . .
O4 C14 C13 123.4(2) . .
C23 C14 C13 118.0(2) . .
O3 C15 C18 118.6(2) . .
O3 C15 C12 123.6(2) . .
C18 C15 C12 117.7(2) . .
C27 C16 C28 119.2(3) . .
C27 C16 N8 126.4(2) . .
C28 C16 N8 114.3(2) . .
C18 C17 C20 121.4(2) . .
C18 C17 C11 112.0(2) . .
C20 C17 C11 126.6(2) . .
C17 C18 C15 121.1(2) . .
C17 C18 C9 114.0(2) . .
C15 C18 C9 124.9(2) . .
N6 C19 C12 125.1(2) . .
N6 C19 H19 117.4 . .
C12 C19 H19 117.4 . .
C10 C20 C17 118.7(2) . .
C10 C20 H20 120.6 . .
C17 C20 H20 120.6 . .
C23 C22 C25 121.4(3) . .
C23 C22 C30 112.2(3) . .
C25 C22 C30 126.4(3) . .
C22 C23 C14 121.2(2) . .
C22 C23 C7 113.8(3) . .
C14 C23 C7 125.0(2) . .
N8 C24 C13 125.3(2) . .
N8 C24 H24 117.3 . .
C13 C24 H24 117.3 . .
C5 C25 C22 118.5(2) . .
C5 C25 H25 120.8 . .
C22 C25 H25 120.8 . .
C27 C26 C29 120.5(3) . .
C27 C26 H26 119.8 . .
C29 C26 H26 119.8 . .
C26 C27 C16 120.1(3) . .
C26 C27 H27 120.0 . .
C16 C27 H27 120.0 . .
C31 C28 C16 120.1(2) . .
C31 C28 N6 126.2(2) . .
C16 C28 N6 113.7(2) . .
C26 C29 C31 120.7(3) . .
C26 C29 H29 119.6 . .
C31 C29 H29 119.6 . .
C22 C30 C22 106.0(2) 3_565 .
C22 C30 C22 106.0(2) 3_565 2_665
C22 C30 C22 106.0(2) . 2_665
C22 C30 H30 112.7 3_565 .
C22 C30 H30 112.7 . .
C22 C30 H30 112.7 2_665 .
C29 C31 C28 119.4(3) . .
C29 C31 H31 120.3 . .
C28 C31 H31 120.3 . .

loop_
_geom_bond_atom_site_label_1
_geom_bond_atom_site_label_2
_geom_bond_distance
_geom_bond_site_symmetry_2
Ni1 O3 1.8302(16) .
Ni1 O4 1.8337(17) .
Ni1 N6 1.857(2) .
Ni1 N8 1.858(2) .
O3 C15 1.303(3) .
O4 C14 1.308(3) .
C5 C25 1.364(4) .
C5 C13 1.427(4) .
C5 H5 0.9500 .
N6 C19 1.311(3) .
N6 C28 1.423(3) .
C7 C23 1.520(3) 2_665
C7 C23 1.520(3) 3_565
C7 C23 1.520(3) .
C7 H7 1.0000 .
N8 C24 1.314(3) .
N8 C16 1.418(3) .
C9 C18 1.522(3) .
C9 C18 1.522(3) 2_665
C9 C18 1.522(3) 3_565
C9 H9 1.0000 .
C10 C20 1.371(3) .
C10 C12 1.425(3) .
C10 H10 0.9500 .
C11 C17 1.531(3) .
C11 C17 1.531(3) 2_665
C11 C17 1.531(3) 3_565
C11 H11 1.0000 .
C12 C19 1.422(3) .
C12 C15 1.423(3) .
C13 C24 1.404(4) .
C13 C14 1.430(4) .
C14 C23 1.401(4) .
C15 C18 1.411(3) .
C16 C27 1.396(4) .
C16 C28 1.402(4) .
C17 C18 1.383(3) .
C17 C20 1.403(3) .
C19 H19 0.9500 .
C20 H20 0.9500 .
C22 C23 1.383(3) .
C22 C25 1.403(4) .
C22 C30 1.528(3) .
C24 H24 0.9500 .
C25 H25 0.9500 .
C26 C27 1.373(4) .
C26 C29 1.377(5) .
C26 H26 0.9500 .
C27 H27 0.9500 .
C28 C31 1.387(4) .
C29 C31 1.386(4) .
C29 H29 0.9500 .
C30 C22 1.528(3) 3_565
C30 C22 1.528(3) 2_665
C30 H30 1.0000 .
C31 H31 0.9500 .

loop_
_geom_torsion_atom_site_label_1
_geom_torsion_atom_site_label_2
_geom_torsion_atom_site_label_3
_geom_torsion_atom_site_label_4
_geom_torsion
_geom_torsion_site_symmetry_1
_geom_torsion_site_symmetry_4
O4 Ni1 O3 C15 180.0(2) . .
N6 Ni1 O3 C15 -0.9(2) . .
O3 Ni1 O4 C14 -179.0(2) . .
N8 Ni1 O4 C14 1.8(2) . .
O3 Ni1 N6 C19 2.4(2) . .
N8 Ni1 N6 C19 -178.4(2) . .
O3 Ni1 N6 C28 -177.23(17) . .
N8 Ni1 N6 C28 1.93(17) . .
O4 Ni1 N8 C24 -2.4(2) . .
N6 Ni1 N8 C24 178.5(2) . .
O4 Ni1 N8 C16 177.24(17) . .
N6 Ni1 N8 C16 -1.85(17) . .
C20 C10 C12 C19 177.1(2) . .
C20 C10 C12 C15 -1.8(4) . .
C25 C5 C13 C24 -177.4(3) . .
C25 C5 C13 C14 1.0(5) . .
Ni1 O4 C14 C23 -179.80(18) . .
Ni1 O4 C14 C13 0.3(4) . .
C24 C13 C14 O4 -2.6(4) . .
C5 C13 C14 O4 179.0(3) . .
C24 C13 C14 C23 177.5(3) . .
C5 C13 C14 C23 -1.0(4) . .
Ni1 O3 C15 C18 178.08(16) . .
Ni1 O3 C15 C12 -1.3(3) . .
C19 C12 C15 O3 2.6(4) . .
C10 C12 C15 O3 -178.4(2) . .
C19 C12 C15 C18 -176.8(2) . .
C10 C12 C15 C18 2.2(3) . .
C24 N8 C16 C27 1.5(4) . .
Ni1 N8 C16 C27 -178.1(2) . .
C24 N8 C16 C28 -179.0(2) . .
Ni1 N8 C16 C28 1.4(3) . .
C17 C11 C17 C18 57.2(2) 2_665 .
C17 C11 C17 C18 -55.4(2) 3_565 .
C17 C11 C17 C20 -123.9(3) 2_665 .
C17 C11 C17 C20 123.5(3) 3_565 .
C20 C17 C18 C15 -0.9(4) . .
C11 C17 C18 C15 178.04(18) . .
C20 C17 C18 C9 179.48(19) . .
C11 C17 C18 C9 -1.6(2) . .
O3 C15 C18 C17 179.7(2) . .
C12 C15 C18 C17 -0.8(3) . .
O3 C15 C18 C9 -0.7(3) . .
C12 C15 C18 C9 178.72(18) . .
C18 C9 C18 C17 -54.6(2) 2_665 .
C18 C9 C18 C17 56.4(2) 3_565 .
C18 C9 C18 C15 125.8(3) 2_665 .
C18 C9 C18 C15 -123.1(3) 3_565 .
C28 N6 C19 C12 177.9(2) . .
Ni1 N6 C19 C12 -1.8(4) . .
C15 C12 C19 N6 -1.0(4) . .
C10 C12 C19 N6 -180.0(2) . .
C12 C10 C20 C17 0.1(4) . .
C18 C17 C20 C10 1.3(4) . .
C11 C17 C20 C10 -177.5(2) . .
C25 C22 C23 C14 0.7(4) . .
C30 C22 C23 C14 -179.1(2) . .
C25 C22 C23 C7 -179.9(2) . .
C30 C22 C23 C7 0.4(3) . .
O4 C14 C23 C22 -179.8(3) . .
C13 C14 C23 C22 0.2(4) . .
O4 C14 C23 C7 0.8(4) . .
C13 C14 C23 C7 -179.3(2) . .
C23 C7 C23 C22 55.4(3) 2_665 .
C23 C7 C23 C22 -55.9(3) 3_565 .
C23 C7 C23 C14 -125.1(3) 2_665 .
C23 C7 C23 C14 123.6(3) 3_565 .
C16 N8 C24 C13 -178.7(3) . .
Ni1 N8 C24 C13 0.9(4) . .
C5 C13 C24 N8 -179.6(3) . .
C14 C13 C24 N8 2.0(4) . .
C13 C5 C25 C22 -0.2(5) . .
C23 C22 C25 C5 -0.6(5) . .
C30 C22 C25 C5 179.1(3) . .
C29 C26 C27 C16 -0.8(5) . .
C28 C16 C27 C26 0.6(4) . .
N8 C16 C27 C26 -179.9(3) . .
C27 C16 C28 C31 0.4(4) . .
N8 C16 C28 C31 -179.2(2) . .
C27 C16 C28 N6 179.7(2) . .
N8 C16 C28 N6 0.2(3) . .
C19 N6 C28 C31 -2.0(4) . .
Ni1 N6 C28 C31 177.7(2) . .
C19 N6 C28 C16 178.7(2) . .
Ni1 N6 C28 C16 -1.6(3) . .
C27 C26 C29 C31 0.0(5) . .
C23 C22 C30 C22 56.0(3) . 3_565
C25 C22 C30 C22 -123.8(4) . 3_565
C23 C22 C30 C22 -56.4(3) . 2_665
C25 C22 C30 C22 123.8(4) . 2_665
C26 C29 C31 C28 0.9(5) . .
C16 C28 C31 C29 -1.1(4) . .
N6 C28 C31 C29 179.6(3) . .
